data_4103749
loop_
_publ_author_name
'Laura C. Wieland'
'Erika M. Vieira'
'Marc L. Snapper'
'Amir H. Hoveyda'

_publ_section_title
;
 Ag-Catalyzed Diastereo- and Enantioselective Vinylogous Mannich Reactions
 of \a-Ketoimine Esters. Development of a Method and Investigation of its
 Mechanism
;
_journal_name_full 'Journal of the American Chemical Society'
_journal_page_first 570
_journal_page_last 576
_journal_paper_doi 10.1021/ja8062315
_journal_volume 131
_journal_year 2009
_chemical_formula_sum 'C20 H19 Cl N2 O5'
_chemical_formula_weight 402.82
_chemical_name_systematic
; 
 ? 
;
_space_group_IT_number 19
_symmetry_cell_setting orthorhombic
_symmetry_space_group_name_Hall 'P 2ac 2ab'
_symmetry_space_group_name_H-M 'P 21 21 21'
_atom_sites_solution_hydrogens geom
_atom_sites_solution_primary direct
_atom_sites_solution_secondary difmap
_audit_creation_method SHELXL-97
_cell_angle_alpha 90.00
_cell_angle_beta 90.00
_cell_angle_gamma 90.00
_cell_formula_units_Z 4
_cell_length_a 8.8375(16)
_cell_length_b 11.630(2)
_cell_length_c 18.584(3)
_cell_measurement_reflns_used 1305
_cell_measurement_temperature 193(2)
_cell_measurement_theta_max 18.13
_cell_measurement_theta_min 2.55
_cell_volume 1910.1(6)
_computing_cell_refinement 'Bruker SMART'
_computing_data_collection 'Bruker SMART'
_computing_data_reduction 'Bruker SAINT'
_computing_molecular_graphics 'Bruker SHELXTL'
_computing_publication_material 'Bruker SHELXTL'
_computing_structure_refinement 'SHELXL-97 (Sheldrick, 1997)'
_computing_structure_solution 'SHELXS-97 (Sheldrick, 1990)'
_diffrn_ambient_temperature 193(2)
_diffrn_measured_fraction_theta_full 1.000
_diffrn_measured_fraction_theta_max 1.000
_diffrn_measurement_device_type 'CCD area detector'
_diffrn_measurement_method 'phi and omega scans'
_diffrn_radiation_monochromator graphite
_diffrn_radiation_source 'fine-focus sealed tube'
_diffrn_radiation_type MoK\a
_diffrn_radiation_wavelength 0.71073
_diffrn_reflns_av_R_equivalents 0.0728
_diffrn_reflns_av_sigmaI/netI 0.0889
_diffrn_reflns_limit_h_max 10
_diffrn_reflns_limit_h_min -11
_diffrn_reflns_limit_k_max 15
_diffrn_reflns_limit_k_min -11
_diffrn_reflns_limit_l_max 18
_diffrn_reflns_limit_l_min -24
_diffrn_reflns_number 14569
_diffrn_reflns_theta_full 28.31
_diffrn_reflns_theta_max 28.31
_diffrn_reflns_theta_min 2.07
_exptl_absorpt_coefficient_mu 0.235
_exptl_absorpt_correction_T_max 0.988
_exptl_absorpt_correction_T_min 0.977
_exptl_absorpt_correction_type empirical
_exptl_absorpt_process_details SADBS
_exptl_crystal_colour 'light yellow'
_exptl_crystal_density_diffrn 1.401
_exptl_crystal_density_meas ?
_exptl_crystal_density_method 'not measured'
_exptl_crystal_description chunk
_exptl_crystal_F_000 840
_exptl_crystal_size_max 0.1
_exptl_crystal_size_mid 0.1
_exptl_crystal_size_min 0.05
_refine_diff_density_max 0.247
_refine_diff_density_min -0.171
_refine_diff_density_rms 0.045
_refine_ls_abs_structure_details 'Flack H D (1983), Acta Cryst. A39, 876-881'
_refine_ls_abs_structure_Flack 0.05(9)
_refine_ls_extinction_method none
_refine_ls_goodness_of_fit_ref 0.995
_refine_ls_hydrogen_treatment mixed
_refine_ls_matrix_type full
_refine_ls_number_parameters 329
_refine_ls_number_reflns 4754
_refine_ls_number_restraints 0
_refine_ls_restrained_S_all 0.995
_refine_ls_R_factor_all 0.1139
_refine_ls_R_factor_gt 0.0615
_refine_ls_shift/su_max 0.099
_refine_ls_shift/su_mean 0.008
_refine_ls_structure_factor_coef Fsqd
_refine_ls_weighting_details 'calc w=1/[\s^2^(Fo^2^)+(0.0456P)^2^+0.0000P] where P=(Fo^2^+2Fc^2^)/3'
_refine_ls_weighting_scheme calc
_refine_ls_wR_factor_gt 0.1043
_refine_ls_wR_factor_ref 0.1226
_reflns_number_gt 2861
_reflns_number_total 4754
_reflns_threshold_expression >2sigma(I)
_cod_data_source_file ja8062315_si_005.cif
_cod_data_source_block emv01
_cod_depositor_comments
;
The following automatic conversions were performed:

'_exptl_crystal_density_meas' value 'none' was changed to '?' - the
value is perceived as not measured.

Automatic conversion script
Id: cif_fix_values 3008 2015-01-20 13:52:24Z robertas 
;
_cod_original_cell_volume 1910.2(6)
_cod_database_code 4103749

loop_
_symmetry_equiv_pos_as_xyz
'x, y, z'
'-x+1/2, -y, z+1/2'
'-x, y+1/2, -z+1/2'
'x+1/2, -y+1/2, -z'

loop_
_atom_site_label
_atom_site_type_symbol
_atom_site_fract_x
_atom_site_fract_y
_atom_site_fract_z
_atom_site_U_iso_or_equiv
_atom_site_adp_type
_atom_site_occupancy
_atom_site_symmetry_multiplicity
_atom_site_calc_flag
Cl1 Cl -0.00659(12) 0.28101(10) 0.01187(5) 0.0704(3) Uani 1 1 d
O2 O 0.6754(2) 0.5252(2) 0.26802(11) 0.0412(6) Uani 1 1 d
O5 O 0.3296(3) 0.5135(2) 0.29273(11) 0.0463(6) Uani 1 1 d
O4 O 0.3827(3) 0.6925(2) 0.25920(13) 0.0557(7) Uani 1 1 d
C9 C 0.5920(4) 0.4578(3) 0.21620(17) 0.0375(8) Uani 1 1 d
N2 N 0.5285(3) 0.6322(2) 0.14330(14) 0.0357(6) Uani 1 1 d
C15 C 0.3491(3) 0.4680(3) 0.14108(15) 0.0330(7) Uani 1 1 d
C8 C 0.4672(3) 0.5354(3) 0.18363(15) 0.0329(7) Uani 1 1 d
O3 O 0.9175(3) 0.5670(3) 0.28977(15) 0.0649(8) Uani 1 1 d
C13 C 0.3873(3) 0.5914(3) 0.24908(16) 0.0346(7) Uani 1 1 d
C10 C 0.7112(4) 0.4125(3) 0.16722(18) 0.0422(9) Uani 1 1 d
C12 C 0.8272(4) 0.5191(3) 0.25278(18) 0.0457(9) Uani 1 1 d
C3 C 0.6020(4) 0.5485(3) 0.02554(16) 0.0384(8) Uani 1 1 d
C20 C 0.2579(4) 0.5263(3) 0.09158(17) 0.0416(8) Uani 1 1 d
C4 C 0.6281(3) 0.6185(3) 0.08408(15) 0.0333(7) Uani 1 1 d
O1 O 0.7816(3) 0.7506(2) 0.14418(13) 0.0627(8) Uani 1 1 d
C6 C 0.8558(5) 0.6842(3) 0.02553(19) 0.0498(9) Uani 1 1 d
C17 C 0.2152(4) 0.2940(3) 0.11093(19) 0.0495(9) Uani 1 1 d
C1 C 0.8281(4) 0.6123(3) -0.03320(17) 0.0434(8) Uani 1 1 d
C16 C 0.3237(4) 0.3522(3) 0.1500(2) 0.0445(9) Uani 1 1 d
C18 C 0.1313(4) 0.3529(3) 0.06176(18) 0.0459(9) Uani 1 1 d
C5 C 0.7588(4) 0.6862(3) 0.08314(17) 0.0417(8) Uani 1 1 d
C19 C 0.1511(4) 0.4688(4) 0.05160(18) 0.0439(9) Uani 1 1 d
C14 C 0.2593(5) 0.5574(5) 0.3577(2) 0.0574(12) Uani 1 1 d
C11 C 0.8438(4) 0.4475(3) 0.18949(19) 0.0478(10) Uani 1 1 d
C2 C 0.7014(4) 0.5451(3) -0.03201(17) 0.0404(8) Uani 1 1 d
N1 N 0.9333(4) 0.6057(4) -0.08868(19) 0.0635(10) Uani 1 1 d
C7 C 0.9313(6) 0.7873(5) 0.1603(3) 0.0733(15) Uani 1 1 d
H3 H 0.273(3) 0.608(3) 0.0871(14) 0.027(8) Uiso 1 1 d
H2 H 0.522(4) 0.505(3) 0.0230(14) 0.037(9) Uiso 1 1 d
H1 H 0.685(3) 0.365(3) 0.1272(16) 0.035(9) Uiso 1 1 d
H8 H 0.565(3) 0.684(3) 0.1769(17) 0.041(9) Uiso 1 1 d
H11 H 0.194(3) 0.217(3) 0.1207(14) 0.032(8) Uiso 1 1 d
H5 H 0.978(4) 0.829(3) 0.1244(19) 0.053(11) Uiso 1 1 d
H9 H 0.938(4) 0.429(3) 0.1758(17) 0.056(11) Uiso 1 1 d
H10 H 0.546(3) 0.401(3) 0.2463(15) 0.032(8) Uiso 1 1 d
H6 H 0.678(3) 0.497(3) -0.0706(16) 0.036(9) Uiso 1 1 d
H7 H 0.899(5) 0.563(4) -0.123(2) 0.073(15) Uiso 1 1 d
H12 H 0.377(4) 0.311(3) 0.1834(17) 0.046(10) Uiso 1 1 d
H4 H 0.945(4) 0.728(3) 0.0287(15) 0.041(9) Uiso 1 1 d
H14 H 0.171(5) 0.612(4) 0.345(2) 0.074(13) Uiso 1 1 d
H16 H 0.095(4) 0.509(3) 0.0229(16) 0.035(9) Uiso 1 1 d
H13 H 0.322(4) 0.616(3) 0.3807(19) 0.064(12) Uiso 1 1 d
H15 H 0.245(6) 0.503(4) 0.385(2) 0.081(18) Uiso 1 1 d
H17 H 1.008(5) 0.718(4) 0.169(2) 0.095(17) Uiso 1 1 d
H18 H 0.924(5) 0.828(4) 0.210(2) 0.097(15) Uiso 1 1 d
H19 H 0.981(5) 0.672(4) -0.1009(19) 0.073(14) Uiso 1 1 d

loop_
_atom_site_aniso_label
_atom_site_aniso_U_11
_atom_site_aniso_U_22
_atom_site_aniso_U_33
_atom_site_aniso_U_23
_atom_site_aniso_U_13
_atom_site_aniso_U_12
Cl1 0.0609(6) 0.0852(8) 0.0651(6) -0.0232(5) -0.0113(5) -0.0212(6)
O2 0.0354(13) 0.0521(15) 0.0360(12) -0.0043(11) -0.0022(9) 0.0051(11)
O5 0.0496(13) 0.0563(17) 0.0330(12) -0.0012(11) 0.0099(11) -0.0024(12)
O4 0.0649(18) 0.0417(16) 0.0604(16) -0.0155(12) 0.0177(13) 0.0001(13)
C9 0.0404(19) 0.038(2) 0.0341(17) 0.0021(16) 0.0029(15) -0.0012(16)
N2 0.0457(17) 0.0291(15) 0.0323(14) -0.0022(12) 0.0008(13) -0.0013(13)
C15 0.0353(16) 0.0335(19) 0.0303(16) -0.0038(14) 0.0038(13) 0.0039(15)
C8 0.0354(17) 0.0327(18) 0.0305(16) -0.0004(13) -0.0014(13) -0.0002(14)
O3 0.0417(14) 0.087(2) 0.0659(17) -0.0002(16) -0.0153(13) -0.0037(15)
C13 0.0280(16) 0.038(2) 0.0378(18) -0.0051(15) -0.0033(14) -0.0001(15)
C10 0.053(2) 0.040(2) 0.0340(19) 0.0044(16) 0.0023(17) 0.0132(18)
C12 0.038(2) 0.054(2) 0.045(2) 0.0091(18) -0.0026(17) 0.0086(18)
C3 0.0371(19) 0.040(2) 0.0384(19) -0.0038(15) -0.0023(15) -0.0039(16)
C20 0.0429(19) 0.041(2) 0.041(2) -0.0009(16) 0.0016(16) 0.0010(17)
C4 0.0376(17) 0.0296(18) 0.0327(17) 0.0060(14) -0.0021(14) 0.0066(14)
O1 0.0658(17) 0.068(2) 0.0547(16) -0.0214(13) 0.0095(13) -0.0280(15)
C6 0.052(2) 0.045(2) 0.052(2) 0.0030(18) 0.0065(18) -0.016(2)
C17 0.059(2) 0.033(2) 0.056(2) -0.0076(18) -0.0004(19) -0.008(2)
C1 0.050(2) 0.044(2) 0.0354(19) 0.0081(16) 0.0067(16) -0.0036(18)
C16 0.053(2) 0.037(2) 0.043(2) -0.0042(17) -0.0040(18) 0.0044(18)
C18 0.0394(19) 0.060(3) 0.0379(19) -0.0171(17) -0.0015(16) -0.0047(18)
C5 0.052(2) 0.034(2) 0.0393(19) -0.0023(15) 0.0002(17) -0.0058(16)
C19 0.043(2) 0.052(2) 0.0365(19) 0.0018(17) -0.0014(16) 0.0031(19)
C14 0.049(2) 0.084(4) 0.039(2) -0.014(3) 0.0059(19) -0.008(3)
C11 0.039(2) 0.058(3) 0.046(2) 0.0131(18) 0.0106(17) 0.0153(19)
C2 0.049(2) 0.041(2) 0.0309(18) -0.0056(15) -0.0011(15) 0.0008(17)
N1 0.076(2) 0.069(3) 0.046(2) -0.0037(19) 0.0184(18) -0.025(2)
C7 0.075(3) 0.084(4) 0.061(3) -0.019(3) -0.002(3) -0.036(3)

loop_
_atom_type_symbol
_atom_type_description
_atom_type_scat_dispersion_real
_atom_type_scat_dispersion_imag
_atom_type_scat_source
C C 0.0033 0.0016 'International Tables Vol C Tables 4.2.6.8 and 6.1.1.4'
H H 0.0000 0.0000 'International Tables Vol C Tables 4.2.6.8 and 6.1.1.4'
N N 0.0061 0.0033 'International Tables Vol C Tables 4.2.6.8 and 6.1.1.4'
O O 0.0106 0.0060 'International Tables Vol C Tables 4.2.6.8 and 6.1.1.4'
Cl Cl 0.1484 0.1585 'International Tables Vol C Tables 4.2.6.8 and 6.1.1.4'

loop_
_geom_angle_atom_site_label_1
_geom_angle_atom_site_label_2
_geom_angle_atom_site_label_3
_geom_angle
C12 O2 C9 109.5(3)
C13 O5 C14 115.8(3)
O2 C9 C10 103.8(3)
O2 C9 C8 107.9(3)
C10 C9 C8 118.1(3)
C4 N2 C8 123.0(3)
C16 C15 C20 117.4(3)
C16 C15 C8 123.5(3)
C20 C15 C8 119.0(3)
N2 C8 C15 112.6(2)
N2 C8 C9 112.8(3)
C15 C8 C9 112.9(3)
N2 C8 C13 104.4(3)
C15 C8 C13 108.1(2)
C9 C8 C13 105.2(2)
O4 C13 O5 124.6(3)
O4 C13 C8 123.6(3)
O5 C13 C8 111.7(3)
C11 C10 C9 109.3(3)
O3 C12 O2 120.7(3)
O3 C12 C11 132.0(3)
O2 C12 C11 107.2(3)
C4 C3 C2 121.4(3)
C19 C20 C15 121.0(4)
C3 C4 C5 117.5(3)
C3 C4 N2 125.1(3)
C5 C4 N2 117.4(3)
C5 O1 C7 118.3(3)
C5 C6 C1 120.7(3)
C18 C17 C16 119.0(4)
C2 C1 N1 121.9(3)
C2 C1 C6 118.3(3)
N1 C1 C6 119.7(3)
C15 C16 C17 122.0(4)
C17 C18 C19 121.1(3)
C17 C18 Cl1 119.8(3)
C19 C18 Cl1 119.1(3)
C6 C5 O1 124.2(3)
C6 C5 C4 121.1(3)
O1 C5 C4 114.7(3)
C20 C19 C18 119.4(4)
C10 C11 C12 110.2(3)
C1 C2 C3 121.0(3)

loop_
_geom_bond_atom_site_label_1
_geom_bond_atom_site_label_2
_geom_bond_distance
Cl1 C18 1.745(3)
O2 C12 1.373(4)
O2 C9 1.445(4)
O5 C13 1.318(4)
O5 C14 1.451(5)
O4 C13 1.192(4)
C9 C10 1.489(5)
C9 C8 1.549(4)
N2 C4 1.418(4)
N2 C8 1.456(4)
C15 C16 1.375(5)
C15 C20 1.399(4)
C15 C8 1.526(4)
C8 C13 1.550(4)
O3 C12 1.192(4)
C10 C11 1.307(5)
C12 C11 1.448(5)
C3 C4 1.378(4)
C3 C2 1.385(4)
C20 C19 1.375(5)
C4 C5 1.398(4)
O1 C5 1.374(4)
O1 C7 1.423(5)
C6 C5 1.372(5)
C6 C1 1.396(5)
C17 C18 1.361(5)
C17 C16 1.381(5)
C1 C2 1.366(5)
C1 N1 1.391(5)
C18 C19 1.372(5)

loop_
_geom_hbond_atom_site_label_D
_geom_hbond_atom_site_label_H
_geom_hbond_atom_site_label_A
_geom_hbond_distance_DH
_geom_hbond_distance_HA
_geom_hbond_distance_DA
_geom_hbond_angle_DHA
_geom_hbond_site_symmetry_A
N2 H8 O1 0.93(3) 2.15(3) 2.627(4) 111(2) .
N1 H7 O2 0.86(4) 2.36(4) 3.215(5) 169(4) 2_664
N1 H19 N2 0.91(5) 2.44(5) 3.322(5) 162(3) 4_565

loop_
_geom_torsion_atom_site_label_1
_geom_torsion_atom_site_label_2
_geom_torsion_atom_site_label_3
_geom_torsion_atom_site_label_4
_geom_torsion
C12 O2 C9 C10 -1.2(3)
C12 O2 C9 C8 -127.2(3)
C4 N2 C8 C15 -71.6(4)
C4 N2 C8 C9 57.7(4)
C4 N2 C8 C13 171.4(2)
C16 C15 C8 N2 150.1(3)
C20 C15 C8 N2 -31.8(4)
C16 C15 C8 C9 20.9(4)
C20 C15 C8 C9 -161.0(3)
C16 C15 C8 C13 -95.1(4)
C20 C15 C8 C13 83.0(3)
O2 C9 C8 N2 63.9(3)
C10 C9 C8 N2 -53.2(4)
O2 C9 C8 C15 -167.0(2)
C10 C9 C8 C15 75.9(4)
O2 C9 C8 C13 -49.3(3)
C10 C9 C8 C13 -166.4(3)
C14 O5 C13 O4 -1.2(5)
C14 O5 C13 C8 176.8(3)
N2 C8 C13 O4 0.3(4)
C15 C8 C13 O4 -119.9(3)
C9 C8 C13 O4 119.2(3)
N2 C8 C13 O5 -177.8(2)
C15 C8 C13 O5 62.1(3)
C9 C8 C13 O5 -58.8(3)
O2 C9 C10 C11 1.3(4)
C8 C9 C10 C11 120.6(3)
C9 O2 C12 O3 -178.6(3)
C9 O2 C12 C11 0.7(4)
C16 C15 C20 C19 -2.4(5)
C8 C15 C20 C19 179.4(3)
C2 C3 C4 C5 0.1(5)
C2 C3 C4 N2 176.3(3)
C8 N2 C4 C3 51.7(4)
C8 N2 C4 C5 -132.0(3)
C5 C6 C1 C2 0.5(5)
C5 C6 C1 N1 -175.5(4)
C20 C15 C16 C17 1.4(5)
C8 C15 C16 C17 179.6(3)
C18 C17 C16 C15 0.3(5)
C16 C17 C18 C19 -1.2(5)
C16 C17 C18 Cl1 -179.9(3)
C1 C6 C5 O1 177.1(3)
C1 C6 C5 C4 -1.4(5)
C7 O1 C5 C6 -21.4(6)
C7 O1 C5 C4 157.1(4)
C3 C4 C5 C6 1.0(5)
N2 C4 C5 C6 -175.5(3)
C3 C4 C5 O1 -177.5(3)
N2 C4 C5 O1 5.9(4)
C15 C20 C19 C18 1.6(5)
C17 C18 C19 C20 0.3(5)
Cl1 C18 C19 C20 179.0(3)
C9 C10 C11 C12 -1.0(4)
O3 C12 C11 C10 179.4(4)
O2 C12 C11 C10 0.2(4)
N1 C1 C2 C3 176.6(3)
C6 C1 C2 C3 0.6(5)
C4 C3 C2 C1 -0.9(5)
